data_4031653
loop_
_publ_author_name
'Burnasheva, V.V.'
'Petrova, L.A.'
'Semenenko, K.N.'

_publ_section_title
;
 The reaction of hydrogen with the compounds La Ni5-x (T1, T2)x, where T1,
 T2= Al, Cr, Fe, Cu
;
_journal_name_full
;
Russian Journal of Inorganic Chemistry (= Zhurnal Neorganicheskoi Khimii)
;
_journal_page_first 500
_journal_page_last 504
_journal_volume 29
_journal_year 1984
_chemical_formula_sum 'La Ni5'
_space_group_IT_number 191
_symmetry_space_group_name_Hall '-P 6 2'
_symmetry_space_group_name_H-M 'P 6/m m m'
_cell_angle_alpha 90
_cell_angle_beta 90
_cell_angle_gamma 120
_cell_formula_units_Z 1
_cell_length_a 5.008
_cell_length_b 5.008
_cell_length_c 3.983
_cell_volume 86.511
_citation_journal_id_ASTM RJICAQ
_cod_data_source_file Burnasheva_RJICAQ_1984_404.cif
_cod_data_source_block La1Ni5
_cod_original_cell_volume 86.51065
_cod_original_formula_sum 'La1 Ni5'
_cod_database_code 4031653

loop_
_symmetry_equiv_pos_as_xyz
x,y,z
x-y,x,z
-y,x-y,z
-x,-y,z
-x+y,-x,z
y,-x+y,z
-y,-x,-z
x-y,-y,-z
x,x-y,-z
y,x,-z
-x+y,y,-z
-x,-x+y,-z
-x,-y,-z
-x+y,-x,-z
y,-x+y,-z
x,y,-z
x-y,x,-z
-y,x-y,-z
y,x,z
-x+y,y,z
-x,-x+y,z
-y,-x,z
x-y,-y,z
x,x-y,z

loop_
_atom_site_label
_atom_site_type_symbol
_atom_site_fract_x
_atom_site_fract_y
_atom_site_fract_z
_atom_site_occupancy
_atom_site_U_iso_or_equiv
La1 La 0 0 0 1 0.0
Ni1 Ni 0.3333 0.6667 0 1 0.0
Ni2 Ni 0.5 0 0.5 1 0.0
